data_8105229
loop_
_publ_author_name
'Han, Min-Le'
'Li, Xiao-Dong'
'Li, Yan-Hong'

_publ_section_title
;
 Crystal structure of
 poly[diaqua-(\m3-3,4,5,6-tetrafluoro-phthalato-\k3O:O&#x2032;:O&#x2032;&#x2032;)-(\m2-1,2-bis(4-pyridyl)ethene-\k2
 N:N&#x2032;)cobalt(II)], C14H9CoF4NO6
;
_journal_issue 3
_journal_name_full 'Zeitschrift f\"ur Kristallographie - New Crystal Structures'
_journal_page_first 593
_journal_page_last 594
_journal_paper_doi 10.1515/ncrs-2019-0837
_journal_volume 235
_journal_year 2020
_chemical_formula_moiety 'C14 H9 Co F4 N O6'
_chemical_formula_sum 'C14 H9 Co F4 N O6'
_chemical_formula_weight 422.15
_space_group_crystal_system monoclinic
_space_group_IT_number 14
_space_group_name_Hall '-P 2yn'
_space_group_name_H-M_alt 'P 1 21/n 1'
_atom_sites_solution_hydrogens mixed
_atom_sites_solution_primary dual
_cell_angle_alpha 90
_cell_angle_beta 90.672(2)
_cell_angle_gamma 90
_cell_formula_units_Z 4
_cell_length_a 6.1183(2)
_cell_length_b 7.5688(2)
_cell_length_c 32.5016(7)
_cell_measurement_reflns_used 3687
_cell_measurement_temperature 293
_cell_measurement_theta_max 73.4090
_cell_measurement_theta_min 5.4290
_cell_volume 1504.99(7)
_computing_cell_refinement 'CrysAlisPro 1.171.39.9f (Rigaku OD, 2015)'
_computing_data_collection 'CrysAlisPro 1.171.39.9f (Rigaku OD, 2015)'
_computing_data_reduction 'CrysAlisPro 1.171.39.9f (Rigaku OD, 2015)'
_computing_molecular_graphics 'Olex2 (Dolomanov et al., 2009)'
_computing_publication_material 'Olex2 (Dolomanov et al., 2009)'
_computing_structure_refinement 'ShelXL (Sheldrick, 2015)'
_computing_structure_solution 'ShelXT (Sheldrick, 2015)'
_diffrn_ambient_temperature 293
_diffrn_detector 'CCD plate'
_diffrn_measured_fraction_theta_full 1.000
_diffrn_measured_fraction_theta_max 1.000
_diffrn_measurement_details
;
List of Runs (angles in degrees, time in seconds):

  # Type    Start    End  Width  t~exp~   \w     \q     \k     \f   Frames
--------------------------------------------------------------------------
  1  \w    -45.00   3.00   0.50    0.50    --    0.00 -77.00  60.00   96
  2  \w    -31.00   9.00   0.50    0.50    --    0.00 -82.00  30.00   80
  3  \w    -12.00  14.00   0.50    0.50    --    0.00 -82.00 -90.00   52
  4  \w    -32.00   5.00   0.50    0.50    --    0.00 -82.00-180.00   74
  5  \w     67.00 120.00   0.50    1.97    --   95.20 -61.00   0.00  106
  6  \w     50.00 107.00   0.50    1.97    --   95.20 -77.00 120.00  114
  7  \w     17.00  61.00   0.50    1.97    --   95.20 -61.00   0.00   88
  8  \w     12.00  97.00   0.50    1.97    --   95.20 -45.00 150.00  170
  9  \w     99.00 183.00   0.50    1.97    --   95.20  45.00 -30.00  168
 10  \w     89.00 185.00   0.50    1.97    --   95.20  82.00  90.00  192
 11  \w     22.00 101.00   0.50    1.97    --   95.20 -30.00-180.00  158
 12  \w      6.00  35.00   0.50    1.97    --   95.20 -77.00 120.00   58
;
_diffrn_measurement_device 'four-circle diffractometer'
_diffrn_measurement_device_type 'XtaLAB Pro: Kappa single'
_diffrn_measurement_method '\w scans'
_diffrn_orient_matrix_type 'CrysAlisPro convention (1999,Acta A55,543-557)'
_diffrn_orient_matrix_UB_11 -0.0395578000
_diffrn_orient_matrix_UB_12 0.1767470000
_diffrn_orient_matrix_UB_13 0.0221958000
_diffrn_orient_matrix_UB_21 0.2349076000
_diffrn_orient_matrix_UB_22 -0.0051068000
_diffrn_orient_matrix_UB_23 0.0175629000
_diffrn_orient_matrix_UB_31 0.0814031000
_diffrn_orient_matrix_UB_32 0.1007918000
_diffrn_orient_matrix_UB_33 -0.0380466000
_diffrn_radiation_monochromator graphite
_diffrn_radiation_probe x-ray
_diffrn_radiation_type CuK\a
_diffrn_radiation_wavelength 1.54184
_diffrn_reflns_av_R_equivalents 0.0382
_diffrn_reflns_av_unetI/netI 0.0474
_diffrn_reflns_Laue_measured_fraction_full 1.000
_diffrn_reflns_Laue_measured_fraction_max 1.000
_diffrn_reflns_limit_h_max 7
_diffrn_reflns_limit_h_min -7
_diffrn_reflns_limit_k_max 9
_diffrn_reflns_limit_k_min -8
_diffrn_reflns_limit_l_max 20
_diffrn_reflns_limit_l_min -38
_diffrn_reflns_number 7102
_diffrn_reflns_point_group_measured_fraction_full 1.000
_diffrn_reflns_point_group_measured_fraction_max 1.000
_diffrn_reflns_theta_full 66.587
_diffrn_reflns_theta_max 66.587
_diffrn_reflns_theta_min 5.445
_diffrn_source 'fine-focus sealed X-ray tube'
_diffrn_source_type 'Enhance (Cu) X-ray Source'
_exptl_absorpt_coefficient_mu 9.742
_exptl_absorpt_correction_T_max 1.00000
_exptl_absorpt_correction_T_min 0.37414
_exptl_absorpt_correction_type multi-scan
_exptl_absorpt_process_details
;
CrysAlisPro 1.171.39.9f (Rigaku Oxford Diffraction, 2015)
Empirical absorption correction using spherical harmonics,
 implemented in SCALE3 ABSPACK scaling algorithm.
;
_exptl_crystal_colour 'clear light pink'
_exptl_crystal_colour_lustre clear
_exptl_crystal_colour_modifier light
_exptl_crystal_colour_primary pink
_exptl_crystal_density_diffrn 1.863
_exptl_crystal_description block
_exptl_crystal_F_000 844
_exptl_crystal_size_max 0.35
_exptl_crystal_size_mid 0
_exptl_crystal_size_min 0
_refine_diff_density_max 0.430
_refine_diff_density_min -0.389
_refine_diff_density_rms 0.072
_refine_ls_extinction_coef .
_refine_ls_extinction_method none
_refine_ls_goodness_of_fit_ref 1.106
_refine_ls_hydrogen_treatment mixed
_refine_ls_matrix_type full
_refine_ls_number_parameters 244
_refine_ls_number_reflns 2663
_refine_ls_number_restraints 2
_refine_ls_restrained_S_all 1.106
_refine_ls_R_factor_all 0.0450
_refine_ls_R_factor_gt 0.0398
_refine_ls_shift/su_max 0.000
_refine_ls_shift/su_mean 0.000
_refine_ls_structure_factor_coef Fsqd
_refine_ls_weighting_details 'w=1/[\s^2^(Fo^2^)+(0.0370P)^2^+1.6679P] where P=(Fo^2^+2Fc^2^)/3'
_refine_ls_weighting_scheme calc
_refine_ls_wR_factor_gt 0.1016
_refine_ls_wR_factor_ref 0.1037
_reflns_Friedel_coverage 0.000
_reflns_Friedel_fraction_full .
_reflns_Friedel_fraction_max .
_reflns_number_gt 2385
_reflns_number_total 2663
_reflns_threshold_expression 'I > 2\s(I)'
_cod_data_source_file suppl_ncrs-2019-0837_suppl.cif
_cod_data_source_block 10-23-4
_cod_database_code 8105229
_shelx_space_group_comment
;
The symmetry employed for this shelxl refinement is uniquely defined
by the following loop, which should always be used as a source of
symmetry information in preference to the above space-group names.
They are only intended as comments.
;
_shelx_estimated_absorpt_t_max 1.000
_shelx_estimated_absorpt_t_min 0.132
_reflns_odcompleteness_completeness 99.83
_reflns_odcompleteness_iscentric 1
_reflns_odcompleteness_theta 66.97
_olex2_refinement_description
;
1. Fixed Uiso
 At 1.2 times of:
  All C(H) groups
 At 1.5 times of:
  All O(H,H) groups
2. Restrained distances
 H6B-O6
 0.85 with sigma of 0.02
 H6A-O6
 0.85 with sigma of 0.02
3.a Rotating group:
 O5(H5A,H5B)
3.b Aromatic/amide H refined with riding coordinates:
 C9(H9), C10(H10), C12(H12), C13(H13), C14(H14)
;
_olex2_submission_special_instructions 'No special instructions were received'
_oxdiff_exptl_absorpt_empirical_details
;
Empirical correction (ABSPACK) includes:
- Absorption correction using spherical harmonics
- Frame scaling
- Detector area scaling
;
_oxdiff_exptl_absorpt_empirical_full_max 2.489
_oxdiff_exptl_absorpt_empirical_full_min 0.668

loop_
_space_group_symop_operation_xyz
'x, y, z'
'-x+1/2, y+1/2, -z+1/2'
'-x, -y, -z'
'x-1/2, -y-1/2, z-1/2'

loop_
_atom_site_label
_atom_site_type_symbol
_atom_site_fract_x
_atom_site_fract_y
_atom_site_fract_z
_atom_site_U_iso_or_equiv
_atom_site_adp_type
_atom_site_occupancy
_atom_site_site_symmetry_order
_atom_site_calc_flag
_atom_site_refinement_flags_posn
_atom_site_refinement_flags_adp
_atom_site_refinement_flags_occupancy
_atom_site_disorder_assembly
_atom_site_disorder_group
Co1 Co 0.37240(8) 0.35340(6) 0.29419(2) 0.02168(16) Uani 1 1 d . . . . .
F1 F -0.0368(4) 0.6877(3) 0.37152(6) 0.0443(5) Uani 1 1 d . . . . .
F2 F 0.1114(5) 0.7922(3) 0.44562(6) 0.0604(7) Uani 1 1 d . . . . .
F3 F 0.4991(5) 0.9662(3) 0.45256(6) 0.0643(8) Uani 1 1 d . . . . .
F4 F 0.7238(4) 1.0521(3) 0.38459(6) 0.0478(6) Uani 1 1 d . . . . .
O1 O 0.1779(4) 0.5852(3) 0.29129(7) 0.0302(5) Uani 1 1 d . . . . .
O2 O 0.1529(4) 0.8636(3) 0.27003(6) 0.0260(5) Uani 1 1 d . . . . .
O3 O 0.6625(4) 0.8567(3) 0.28218(8) 0.0370(6) Uani 1 1 d . . . . .
O4 O 0.5858(4) 1.1356(3) 0.29546(7) 0.0303(5) Uani 1 1 d . . . . .
O5 O 0.6614(4) 0.4968(3) 0.28730(6) 0.0284(5) Uani 1 1 d . . . . .
H5A H 0.6336 0.6085 0.2856 0.043 Uiso 1 1 d GR . . . .
H5B H 0.7197 0.4725 0.2639 0.043 Uiso 1 1 d GR . . . .
O6 O 0.0875(4) 0.1994(3) 0.29813(7) 0.0299(5) Uani 1 1 d D . . . .
N1 N 0.3860(4) 0.3744(3) 0.35996(7) 0.0250(6) Uani 1 1 d . . . . .
C1 C 0.1909(5) 0.7463(4) 0.29657(9) 0.0225(6) Uani 1 1 d . . . . .
C2 C 0.5782(5) 0.9746(4) 0.30318(9) 0.0245(7) Uani 1 1 d . . . . .
C3 C 0.2673(5) 0.8149(4) 0.33843(9) 0.0243(7) Uani 1 1 d . . . . .
C4 C 0.1536(5) 0.7761(4) 0.37358(9) 0.0292(7) Uani 1 1 d . . . . .
C5 C 0.2277(7) 0.8304(5) 0.41182(10) 0.0397(9) Uani 1 1 d . . . . .
C6 C 0.4223(7) 0.9201(5) 0.41535(10) 0.0391(9) Uani 1 1 d . . . . .
C7 C 0.5339(6) 0.9633(4) 0.38022(10) 0.0316(7) Uani 1 1 d . . . . .
C8 C 0.4576(5) 0.9164(4) 0.34157(9) 0.0229(6) Uani 1 1 d . . . . .
C9 C 0.5657(6) 0.4426(5) 0.37774(9) 0.0330(8) Uani 1 1 d . . . . .
H9 H 0.6824 0.4727 0.3611 0.040 Uiso 1 1 calc R . . . .
C10 C 0.5863(6) 0.4704(5) 0.41932(10) 0.0367(8) Uani 1 1 d . . . . .
H10 H 0.7134 0.5206 0.4301 0.044 Uiso 1 1 calc R . . . .
C11 C 0.4170(6) 0.4235(5) 0.44534(9) 0.0338(8) Uani 1 1 d . . . . .
C12 C 0.2330(6) 0.3503(5) 0.42707(10) 0.0362(8) Uani 1 1 d . . . . .
H12 H 0.1161 0.3155 0.4432 0.043 Uiso 1 1 calc R . . . .
C13 C 0.2225(6) 0.3286(5) 0.38472(10) 0.0321(8) Uani 1 1 d . . . . .
H13 H 0.0965 0.2802 0.3731 0.039 Uiso 1 1 calc R . . . .
C14 C 0.4261(7) 0.4523(5) 0.49001(10) 0.0415(9) Uani 1 1 d . . . . .
H14 H 0.3183 0.3987 0.5056 0.050 Uiso 1 1 calc R . . . .
H6A H 0.118(8) 0.096(3) 0.2886(13) 0.056(13) Uiso 1 1 d D . . . .
H6B H -0.035(5) 0.240(7) 0.2904(16) 0.088(19) Uiso 1 1 d D . . . .

loop_
_atom_site_aniso_label
_atom_site_aniso_U_11
_atom_site_aniso_U_22
_atom_site_aniso_U_33
_atom_site_aniso_U_23
_atom_site_aniso_U_13
_atom_site_aniso_U_12
Co1 0.0307(3) 0.0164(3) 0.0178(2) 0.00020(18) -0.00315(18) -0.0011(2)
F1 0.0411(12) 0.0476(13) 0.0445(12) 0.0053(10) 0.0101(9) -0.0136(11)
F2 0.0871(19) 0.0676(16) 0.0271(10) 0.0038(11) 0.0181(11) -0.0054(15)
F3 0.105(2) 0.0627(16) 0.0249(11) -0.0062(10) -0.0199(11) -0.0107(15)
F4 0.0495(13) 0.0430(13) 0.0503(12) -0.0025(10) -0.0209(10) -0.0132(11)
O1 0.0397(13) 0.0174(12) 0.0333(12) -0.0009(9) -0.0070(10) 0.0034(10)
O2 0.0366(13) 0.0198(11) 0.0216(10) 0.0017(8) -0.0039(9) 0.0008(10)
O3 0.0454(15) 0.0187(12) 0.0473(14) 0.0019(10) 0.0177(12) 0.0030(11)
O4 0.0373(13) 0.0195(12) 0.0341(12) 0.0038(9) 0.0023(10) 0.0028(10)
O5 0.0365(13) 0.0224(11) 0.0264(11) 0.0020(9) 0.0024(9) -0.0041(10)
O6 0.0325(13) 0.0235(12) 0.0335(12) -0.0028(10) -0.0054(10) 0.0001(11)
N1 0.0295(14) 0.0217(13) 0.0237(13) -0.0002(10) -0.0024(11) -0.0009(11)
C1 0.0221(15) 0.0229(17) 0.0223(14) -0.0010(12) 0.0003(11) -0.0013(13)
C2 0.0251(16) 0.0203(16) 0.0282(15) 0.0004(12) -0.0022(12) -0.0002(13)
C3 0.0321(17) 0.0193(15) 0.0215(14) 0.0013(12) -0.0006(12) 0.0022(13)
C4 0.0310(18) 0.0266(17) 0.0301(16) 0.0034(13) 0.0028(13) 0.0002(15)
C5 0.060(2) 0.038(2) 0.0214(16) 0.0039(14) 0.0087(16) 0.0059(19)
C6 0.064(3) 0.033(2) 0.0205(15) -0.0009(14) -0.0114(15) 0.0013(19)
C7 0.0385(19) 0.0239(17) 0.0320(16) -0.0010(13) -0.0111(14) -0.0003(15)
C8 0.0268(16) 0.0164(15) 0.0255(15) 0.0010(12) -0.0028(12) 0.0020(13)
C9 0.0340(18) 0.042(2) 0.0236(15) -0.0004(14) -0.0008(13) -0.0043(16)
C10 0.038(2) 0.047(2) 0.0246(16) -0.0040(15) -0.0061(14) -0.0061(17)
C11 0.047(2) 0.0330(19) 0.0211(15) -0.0018(14) -0.0024(14) 0.0000(17)
C12 0.041(2) 0.043(2) 0.0255(17) 0.0014(14) 0.0037(14) -0.0032(17)
C13 0.0341(18) 0.0353(19) 0.0268(16) -0.0011(14) -0.0034(14) -0.0048(16)
C14 0.053(2) 0.051(2) 0.0207(16) 0.0006(15) -0.0010(14) -0.008(2)

loop_
_atom_type_symbol
_atom_type_description
_atom_type_scat_dispersion_real
_atom_type_scat_dispersion_imag
_atom_type_scat_source
C C 0.0181 0.0091 'International Tables Vol C Tables 4.2.6.8 and 6.1.1.4'
H H 0.0000 0.0000 'International Tables Vol C Tables 4.2.6.8 and 6.1.1.4'
Co Co -2.3653 3.6143 'International Tables Vol C Tables 4.2.6.8 and 6.1.1.4'
F F 0.0727 0.0534 'International Tables Vol C Tables 4.2.6.8 and 6.1.1.4'
N N 0.0311 0.0180 'International Tables Vol C Tables 4.2.6.8 and 6.1.1.4'
O O 0.0492 0.0322 'International Tables Vol C Tables 4.2.6.8 and 6.1.1.4'

loop_
_geom_angle_atom_site_label_1
_geom_angle_atom_site_label_2
_geom_angle_atom_site_label_3
_geom_angle
_geom_angle_site_symmetry_1
_geom_angle_site_symmetry_3
O1 Co1 N1 89.90(9) . .
O2 Co1 O1 83.70(8) 2_545 .
O2 Co1 O4 95.00(9) 2_545 1_545
O2 Co1 O6 91.69(9) 2_545 .
O2 Co1 N1 173.32(9) 2_545 .
O4 Co1 O1 175.53(9) 1_545 .
O4 Co1 N1 91.24(9) 1_545 .
O5 Co1 O1 92.34(9) . .
O5 Co1 O2 85.80(8) . 2_545
O5 Co1 O4 83.30(9) . 1_545
O5 Co1 O6 176.53(9) . .
O5 Co1 N1 92.60(9) . .
O6 Co1 O1 89.77(9) . .
O6 Co1 O4 94.55(9) . 1_545
O6 Co1 N1 90.17(10) . .
C1 O1 Co1 140.9(2) . .
C1 O2 Co1 131.98(19) . 2
C2 O4 Co1 138.3(2) . 1_565
Co1 O5 H5A 110.4 . .
Co1 O5 H5B 110.0 . .
H5A O5 H5B 103.7 . .
Co1 O6 H6A 107(3) . .
Co1 O6 H6B 121(4) . .
H6A O6 H6B 115(5) . .
C9 N1 Co1 118.7(2) . .
C13 N1 Co1 124.1(2) . .
C13 N1 C9 117.2(3) . .
O1 C1 O2 126.2(3) . .
O1 C1 C3 118.7(3) . .
O2 C1 C3 115.1(3) . .
O3 C2 O4 125.2(3) . .
O3 C2 C8 116.9(3) . .
O4 C2 C8 117.9(3) . .
C4 C3 C1 121.0(3) . .
C4 C3 C8 119.1(3) . .
C8 C3 C1 119.9(3) . .
F1 C4 C3 120.7(3) . .
F1 C4 C5 117.9(3) . .
C3 C4 C5 121.3(3) . .
F2 C5 C4 119.9(4) . .
F2 C5 C6 120.2(3) . .
C6 C5 C4 119.8(3) . .
F3 C6 C5 119.9(3) . .
F3 C6 C7 121.0(4) . .
C5 C6 C7 119.1(3) . .
F4 C7 C6 117.8(3) . .
F4 C7 C8 120.4(3) . .
C6 C7 C8 121.8(3) . .
C3 C8 C2 120.7(3) . .
C7 C8 C2 120.6(3) . .
C7 C8 C3 118.7(3) . .
N1 C9 H9 118.3 . .
N1 C9 C10 123.3(3) . .
C10 C9 H9 118.3 . .
C9 C10 H10 120.0 . .
C9 C10 C11 119.9(3) . .
C11 C10 H10 120.0 . .
C10 C11 C14 122.9(3) . .
C12 C11 C10 116.7(3) . .
C12 C11 C14 120.4(3) . .
C11 C12 H12 119.9 . .
C11 C12 C13 120.1(3) . .
C13 C12 H12 119.9 . .
N1 C13 C12 122.7(3) . .
N1 C13 H13 118.6 . .
C12 C13 H13 118.6 . .
C11 C14 H14 117.1 . .
C14 C14 C11 125.8(4) 3_666 .
C14 C14 H14 117.1 3_666 .

loop_
_geom_bond_atom_site_label_1
_geom_bond_atom_site_label_2
_geom_bond_distance
_geom_bond_site_symmetry_2
Co1 O1 2.121(2) .
Co1 O2 2.093(2) 2_545
Co1 O4 2.103(2) 1_545
Co1 O5 2.089(2) .
Co1 O6 2.102(2) .
Co1 N1 2.144(2) .
F1 C4 1.344(4) .
F2 C5 1.347(4) .
F3 C6 1.339(4) .
F4 C7 1.348(4) .
O1 C1 1.234(4) .
O2 Co1 2.093(2) 2
O2 C1 1.258(4) .
O3 C2 1.240(4) .
O4 Co1 2.103(2) 1_565
O4 C2 1.245(4) .
O5 H5A 0.8643 .
O5 H5B 0.8638 .
O6 H6A 0.863(19) .
O6 H6B 0.85(2) .
N1 C9 1.340(4) .
N1 C13 1.337(4) .
C1 C3 1.525(4) .
C2 C8 1.522(4) .
C3 C4 1.377(4) .
C3 C8 1.397(5) .
C4 C5 1.381(5) .
C5 C6 1.374(6) .
C6 C7 1.377(5) .
C7 C8 1.382(4) .
C9 H9 0.9300 .
C9 C10 1.372(4) .
C10 H10 0.9300 .
C10 C11 1.391(5) .
C11 C12 1.383(5) .
C11 C14 1.468(4) .
C12 H12 0.9300 .
C12 C13 1.387(5) .
C13 H13 0.9300 .
C14 C14 1.321(8) 3_666
C14 H14 0.9300 .
